data_7027664
loop_
_publ_author_name
'Kerr, Joy L.'
'Robinson, Brian H.'
'Simpson, Jim'

_publ_section_title
;
 Carbohydrates tagged with the CCo3(CO)9 cluster&#x200A;&#x2020;
;
_journal_issue 23
_journal_name_full 'Journal of the Chemical Society, Dalton Transactions'
_journal_page_first 4165
_journal_paper_doi 10.1039/a905300j
_journal_year 1999
_chemical_formula_sum 'C25 H21 Co3 O19'
_chemical_formula_weight 802.21
_chemical_name_systematic
; 
 ? 
;
_space_group_IT_number 1
_symmetry_cell_setting triclinic
_symmetry_space_group_name_Hall 'P 1'
_symmetry_space_group_name_H-M 'P 1'
_atom_sites_solution_hydrogens geom
_atom_sites_solution_primary direct
_atom_sites_solution_secondary difmap
_audit_creation_method SHELXL-97
_cell_angle_alpha 70.909(2)
_cell_angle_beta 85.774(2)
_cell_angle_gamma 83.702(2)
_cell_formula_units_Z 2
_cell_length_a 7.6191(15)
_cell_length_b 12.213(2)
_cell_length_c 18.533(4)
_cell_measurement_temperature 158(2)
_cell_volume 1618.5(5)
_computing_cell_refinement 'Bruker SMART'
_computing_data_collection 'Bruker SMART'
_computing_data_reduction 'Bruker SHELXTL'
_computing_molecular_graphics 'TITAN and SHELXTL-PC'
_computing_structure_refinement 'SHELXL-97 (Sheldrick, 1997)'
_computing_structure_solution 'SHELXS-97 (Sheldrick, 1990)'
_diffrn_ambient_temperature 158(2)
_diffrn_measured_fraction_theta_full 0.808
_diffrn_measured_fraction_theta_max 0.808
_diffrn_measurement_device_type 'CCD area detector'
_diffrn_measurement_method 'phi and omega scans'
_diffrn_radiation_monochromator graphite
_diffrn_radiation_source 'fine-focus sealed tube'
_diffrn_radiation_type MoK\a
_diffrn_radiation_wavelength 0.71073
_diffrn_reflns_av_R_equivalents 0.0184
_diffrn_reflns_av_sigmaI/netI 0.0864
_diffrn_reflns_limit_h_max 7
_diffrn_reflns_limit_h_min -2
_diffrn_reflns_limit_k_max 15
_diffrn_reflns_limit_k_min -14
_diffrn_reflns_limit_l_max 23
_diffrn_reflns_limit_l_min -22
_diffrn_reflns_number 6703
_diffrn_reflns_theta_full 26.34
_diffrn_reflns_theta_max 26.34
_diffrn_reflns_theta_min 3.05
_exptl_absorpt_coefficient_mu 1.600
_exptl_absorpt_correction_T_max 1.000000
_exptl_absorpt_correction_T_min 0.809361
_exptl_absorpt_correction_type 'empirical SADABS'
_exptl_crystal_colour 'dark red'
_exptl_crystal_density_diffrn 1.646
_exptl_crystal_density_method 'not measured'
_exptl_crystal_description plate
_exptl_crystal_F_000 808
_exptl_crystal_size_max 0.80
_exptl_crystal_size_mid 0.10
_exptl_crystal_size_min 0.02
_refine_diff_density_max 2.624
_refine_diff_density_min -0.719
_refine_diff_density_rms 0.161
_refine_ls_abs_structure_details 'Flack H D (1983), Acta Cryst. A39, 876-881'
_refine_ls_abs_structure_Flack 0.07(3)
_refine_ls_extinction_method none
_refine_ls_goodness_of_fit_ref 0.978
_refine_ls_hydrogen_treatment mixed
_refine_ls_matrix_type full
_refine_ls_number_parameters 640
_refine_ls_number_reflns 6324
_refine_ls_number_restraints 3
_refine_ls_restrained_S_all 0.978
_refine_ls_R_factor_all 0.0943
_refine_ls_R_factor_gt 0.0734
_refine_ls_shift/su_max 0.014
_refine_ls_shift/su_mean 0.000
_refine_ls_structure_factor_coef Fsqd
_refine_ls_weighting_details 'w=1/[\s^2^(Fo^2^)+(0.1323P)^2^+0.0000P] where P=(Fo^2^+2Fc^2^)/3'
_refine_ls_weighting_scheme calc
_refine_ls_wR_factor_gt 0.1807
_refine_ls_wR_factor_ref 0.1896
_reflns_number_gt 4559
_reflns_number_total 6324
_reflns_threshold_expression >2sigma(I)
_cod_data_source_file 905300jsup1.cif
_cod_data_source_block suclf
_cod_depositor_comments
;
The following automatic conversions were performed:

'_symmetry_cell_setting' tag value 'Ticlinic' was replaced with
'triclinic' value as specified in the replacement file
'/home/robertas/cod-tools/perl-scripts/inputs/replacement_values.lst'.

Automatic conversion script
Id: cif_fix_values 3143 2015-03-26 13:38:13Z robertas 

The following automatic conversions were performed:

'_refine_ls_weighting_scheme' value 'calc
w=1/[\s^2^(Fo^2^)+(0.1323P)^2^+0.0000P] where P=(Fo^2^+2Fc^2^)/3' was
changed to 'calc'. New tag '_refine_ls_weighting_details' was
created. The value of the new tag was set to
'w=1/[\s^2^(Fo^2^)+(0.1323P)^2^+0.0000P] where P=(Fo^2^+2Fc^2^)/3'.

Automatic conversion script
Id: cif_fix_values 3143 2015-03-26 13:38:13Z robertas 
;
_cod_original_cell_volume 1618.5(6)
_cod_original_sg_symbol_H-M P1
_cod_database_code 7027664

loop_
_symmetry_equiv_pos_as_xyz
'x, y, z'

loop_
_atom_site_label
_atom_site_type_symbol
_atom_site_fract_x
_atom_site_fract_y
_atom_site_fract_z
_atom_site_U_iso_or_equiv
_atom_site_adp_type
_atom_site_occupancy
_atom_site_calc_flag
_atom_site_refinement_flags
O12 O 0.8627(13) 0.0024(7) 1.2007(5) 0.025(2) Uiso 1 d .
C173 C 0.804(2) 0.2683(13) 1.3505(9) 0.043(4) Uani 1 d .
H17A H 0.8223 0.3188 1.2977 0.064 Uiso 1 calc R
H17B H 0.9191 0.2350 1.3723 0.064 Uiso 1 calc R
H17C H 0.7418 0.3139 1.3808 0.064 Uiso 1 calc R
O172 O 0.5503(17) 0.1678(9) 1.3747(6) 0.049(3) Uani 1 d .
C172 C 0.700(2) 0.1749(11) 1.3514(7) 0.024(3) Uiso 1 d .
O171 O 0.7890(16) 0.1046(8) 1.3191(5) 0.036(3) Uani 1 d .
C171 C 0.699(2) 0.0048(12) 1.3139(7) 0.030(3) Uiso 1 d .
H17D H 0.5790 0.0050 1.3385 0.036 Uiso 1 calc R
H17E H 0.7668 -0.0696 1.3407 0.036 Uiso 1 calc R
C17 C 0.6863(19) 0.0167(12) 1.2297(7) 0.025(3) Uani 1 d .
H17 H 0.6285 0.0950 1.2010 0.030 Uiso 1 calc R
C162 C 0.163(2) -0.1206(13) 1.3367(8) 0.037(4) Uani 1 d .
H16A H 0.0892 -0.1250 1.2968 0.055 Uiso 1 calc R
H16B H 0.1482 -0.0414 1.3397 0.055 Uiso 1 calc R
H16C H 0.1267 -0.1754 1.3860 0.055 Uiso 1 calc R
O162 O 0.4411(17) -0.2341(9) 1.3494(6) 0.051(3) Uani 1 d .
C161 C 0.345(2) -0.1498(13) 1.3189(8) 0.032(4) Uiso 1 d .
O161 O 0.4012(14) -0.0640(8) 1.2523(5) 0.030(2) Uani 1 d .
C16 C 0.582(2) -0.0778(12) 1.2244(8) 0.028(3) Uiso 1 d .
H16 H 0.6382 -0.1552 1.2551 0.034 Uiso 1 calc R
C152 C 0.289(3) -0.2598(16) 1.0916(11) 0.059(5) Uani 1 d .
H15A H 0.2202 -0.2947 1.1387 0.089 Uiso 1 calc R
H15B H 0.3915 -0.3140 1.0874 0.089 Uiso 1 calc R
H15C H 0.2156 -0.2433 1.0476 0.089 Uiso 1 calc R
O152 O 0.2912(18) -0.0531(10) 1.0612(7) 0.059(4) Uani 1 d .
C151 C 0.353(2) -0.1487(14) 1.0935(9) 0.041(4) Uiso 1 d .
O151 O 0.4942(15) -0.1701(7) 1.1364(5) 0.033(3) Uani 1 d .
C15 C 0.581(2) -0.0718(12) 1.1399(8) 0.031(3) Uiso 1 d .
H15 H 0.5155 0.0026 1.1094 0.037 Uiso 1 calc R
C142 C 0.788(4) -0.1204(17) 0.9207(10) 0.080(8) Uani 1 d .
H14A H 0.8983 -0.1480 0.8991 0.120 Uiso 1 calc R
H14B H 0.7699 -0.0354 0.8996 0.120 Uiso 1 calc R
H14C H 0.6889 -0.1545 0.9076 0.120 Uiso 1 calc R
O142 O 0.840(2) -0.2532(10) 1.0479(7) 0.066(4) Uani 1 d .
C141 C 0.797(3) -0.1557(15) 1.0049(9) 0.046(4) Uiso 1 d .
O141 O 0.7663(16) -0.0628(8) 1.0290(5) 0.037(3) Uani 1 d .
C14 C 0.765(2) -0.0795(12) 1.1091(7) 0.026(3) Uiso 1 d .
H14 H 0.8228 -0.1588 1.1355 0.031 Uiso 1 calc R
C13 C 0.872(2) 0.0096(11) 1.1205(7) 0.027(3) Uiso 1 d .
H13 H 0.9978 -0.0049 1.1040 0.033 Uiso 1 calc R
O11 O 0.8022(13) 0.1206(7) 1.0744(5) 0.026(2) Uiso 1 d .
C12 C 0.928(2) 0.2087(12) 1.0602(8) 0.035(4) Uiso 1 d .
H12A H 1.0461 0.1787 1.0455 0.042 Uiso 1 calc R
H12B H 0.9372 0.2307 1.1065 0.042 Uiso 1 calc R
C11 C 0.856(2) 0.3110(11) 0.9964(8) 0.032(4) Uani 1 d .
Co11 Co 0.7930(3) 0.32273(14) 0.89815(10) 0.0277(5) Uani 1 d .
C111 C 0.970(3) 0.2253(14) 0.8785(9) 0.042(4) Uiso 1 d .
O111 O 1.080(2) 0.1592(12) 0.8702(8) 0.077(5) Uani 1 d .
C112 C 0.633(2) 0.2207(13) 0.9129(8) 0.036(4) Uiso 1 d .
O112 O 0.5338(18) 0.1514(10) 0.9241(6) 0.051(3) Uani 1 d .
C113 C 0.731(2) 0.4265(13) 0.8045(9) 0.034(4) Uiso 1 d .
O113 O 0.697(2) 0.4925(10) 0.7468(7) 0.069(4) Uani 1 d .
Co12 Co 0.6557(3) 0.41758(15) 0.99060(11) 0.0321(5) Uani 1 d .
C121 C 0.493(2) 0.3151(13) 1.0323(8) 0.035(4) Uiso 1 d .
O121 O 0.3901(16) 0.2517(10) 1.0577(6) 0.045(3) Uani 1 d .
C122 C 0.679(3) 0.4640(16) 1.0714(11) 0.054(5) Uiso 1 d .
O122 O 0.706(3) 0.4886(16) 1.1230(9) 0.113(8) Uani 1 d .
C123 C 0.522(3) 0.5443(17) 0.9300(11) 0.055(5) Uiso 1 d .
O123 O 0.438(2) 0.6188(12) 0.8916(9) 0.091(6) Uani 1 d .
Co13 Co 0.9603(3) 0.45138(15) 0.94052(11) 0.0306(5) Uani 1 d .
C131 C 1.162(3) 0.4093(15) 0.8985(10) 0.047(4) Uiso 1 d .
O131 O 1.2831(18) 0.3788(13) 0.8691(7) 0.065(4) Uani 1 d .
C132 C 1.056(2) 0.4837(13) 1.0154(9) 0.038(4) Uiso 1 d .
O132 O 1.121(2) 0.4993(11) 1.0644(7) 0.071(4) Uani 1 d .
C133 C 0.901(2) 0.5949(14) 0.8702(9) 0.036(4) Uiso 1 d .
O133 O 0.860(2) 0.6802(9) 0.8258(6) 0.058(4) Uani 1 d .
O22 O 0.4388(13) -0.5444(7) 1.4092(5) 0.027(2) Uiso 1 d .
C273 C 0.194(2) -0.7832(14) 1.2255(9) 0.042(4) Uani 1 d .
H27A H 0.2495 -0.8233 1.1905 0.063 Uiso 1 calc R
H27B H 0.0816 -0.7414 1.2055 0.063 Uiso 1 calc R
H27C H 0.1727 -0.8403 1.2758 0.063 Uiso 1 calc R
O272 O 0.4575(18) -0.6878(10) 1.2070(6) 0.052(3) Uani 1 d .
C272 C 0.313(2) -0.6994(12) 1.2326(8) 0.028(3) Uiso 1 d .
O271 O 0.2301(15) -0.6365(8) 1.2764(6) 0.035(3) Uani 1 d .
C271 C 0.335(2) -0.5596(12) 1.2956(7) 0.028(3) Uiso 1 d .
H27D H 0.3151 -0.4797 1.2594 0.033 Uiso 1 calc R
H27E H 0.4623 -0.5860 1.2922 0.033 Uiso 1 calc R
C27 C 0.284(2) -0.5602(12) 1.3757(8) 0.029(3) Uiso 1 d .
H27 H 0.2418 -0.6376 1.4057 0.035 Uiso 1 calc R
C262 C -0.254(2) -0.4091(12) 1.2651(8) 0.036(4) Uani 1 d .
H26A H -0.3423 -0.4148 1.3071 0.054 Uiso 1 calc R
H26B H -0.2397 -0.4823 1.2534 0.054 Uiso 1 calc R
H26C H -0.2933 -0.3453 1.2198 0.054 Uiso 1 calc R
O262 O -0.003(2) -0.3012(10) 1.2569(6) 0.063(4) Uani 1 d .
C261 C -0.084(2) -0.3864(13) 1.2877(9) 0.036(4) Uiso 1 d .
O261 O -0.0165(14) -0.4765(7) 1.3476(5) 0.033(3) Uani 1 d .
C26 C 0.142(2) -0.4651(12) 1.3805(7) 0.026(3) Uiso 1 d .
H26 H 0.1849 -0.3874 1.3524 0.032 Uiso 1 calc R
C252 C -0.282(3) -0.2929(16) 1.5061(13) 0.067(6) Uani 1 d .
H25A H -0.3602 -0.2720 1.4631 0.100 Uiso 1 calc R
H25B H -0.2056 -0.2303 1.4991 0.100 Uiso 1 calc R
H25C H -0.3530 -0.3042 1.5538 0.100 Uiso 1 calc R
O252 O -0.2088(17) -0.4967(10) 1.5463(6) 0.054(3) Uani 1 d .
C251 C -0.174(2) -0.3994(13) 1.5096(8) 0.035(4) Uiso 1 d .
O251 O -0.0263(14) -0.3772(8) 1.4681(5) 0.033(2) Uani 1 d .
C25 C 0.100(2) -0.4745(12) 1.4644(7) 0.025(3) Uiso 1 d .
H25 H 0.0502 -0.5500 1.4925 0.030 Uiso 1 calc R
C242 C 0.196(3) -0.4409(15) 1.6919(9) 0.059(6) Uani 1 d .
H24A H 0.2000 -0.3759 1.7116 0.089 Uiso 1 calc R
H24B H 0.2854 -0.5037 1.7166 0.089 Uiso 1 calc R
H24C H 0.0788 -0.4696 1.7030 0.089 Uiso 1 calc R
O242 O 0.261(2) -0.3024(9) 1.5706(6) 0.065(4) Uani 1 d .
C241 C 0.234(2) -0.4004(14) 1.6070(9) 0.038(4) Uiso 1 d .
O241 O 0.2321(15) -0.4884(7) 1.5796(5) 0.032(3) Uani 1 d .
C24 C 0.2684(19) -0.4666(11) 1.4994(7) 0.024(3) Uiso 1 d .
H24 H 0.3093 -0.3871 1.4756 0.028 Uiso 1 calc R
C23 C 0.410(2) -0.5566(11) 1.4889(7) 0.026(3) Uiso 1 d .
H23 H 0.5225 -0.5441 1.5086 0.031 Uiso 1 calc R
C22 C 0.505(2) -0.7582(11) 1.5405(7) 0.026(3) Uiso 1 d .
H22A H 0.6111 -0.7346 1.5575 0.031 Uiso 1 calc R
H22B H 0.5354 -0.7710 1.4908 0.031 Uiso 1 calc R
O21 O 0.3616(13) -0.6680(7) 1.5322(5) 0.022(2) Uiso 1 d .
C21 C 0.4507(19) -0.8666(11) 1.5976(7) 0.023(3) Uani 1 d .
Co21 Co 0.3482(3) -0.89563(15) 1.69778(10) 0.0311(5) Uani 1 d .
C211 C 0.481(3) -0.8003(15) 1.7243(9) 0.045(4) Uiso 1 d .
O211 O 0.560(2) -0.7398(12) 1.7373(7) 0.072(4) Uani 1 d .
C212 C 0.145(3) -0.7941(14) 1.6873(9) 0.039(4) Uiso 1 d .
O212 O 0.0298(18) -0.7318(10) 1.6802(7) 0.058(4) Uani 1 d .
C213 C 0.298(3) -1.0142(15) 1.7850(10) 0.046(4) Uiso 1 d .
O213 O 0.264(3) -1.0887(11) 1.8383(7) 0.092(6) Uani 1 d .
Co22 Co 0.5774(3) -1.01128(15) 1.64349(11) 0.0294(5) Uani 1 d .
C221 C 0.719(2) -1.0173(12) 1.5636(8) 0.033(4) Uiso 1 d .
O221 O 0.8046(17) -1.0106(8) 1.5099(6) 0.042(3) Uani 1 d .
C222 C 0.737(2) -0.9877(13) 1.7026(9) 0.036(4) Uiso 1 d .
O222 O 0.8347(17) -0.9682(11) 1.7372(7) 0.053(3) Uani 1 d .
C223 C 0.542(2) -1.1623(14) 1.6927(9) 0.041(4) Uiso 1 d .
O223 O 0.5166(19) -1.2595(9) 1.7221(7) 0.062(4) Uani 1 d .
Co23 Co 0.2762(3) -0.96697(15) 1.59372(10) 0.0286(5) Uani 1 d .
C231 C 0.344(2) -1.0190(13) 1.5151(9) 0.035(4) Uiso 1 d .
O231 O 0.3793(17) -1.0560(10) 1.4666(6) 0.050(3) Uani 1 d .
C232 C 0.104(3) -0.8545(15) 1.5489(10) 0.044(4) Uiso 1 d .
O232 O -0.0029(18) -0.7855(9) 1.5198(7) 0.055(3) Uani 1 d .
C233 C 0.156(3) -1.0879(14) 1.6543(10) 0.044(4) Uiso 1 d .
O233 O 0.080(2) -1.1625(10) 1.6922(7) 0.066(4) Uani 1 d .

loop_
_atom_site_aniso_label
_atom_site_aniso_U_11
_atom_site_aniso_U_22
_atom_site_aniso_U_33
_atom_site_aniso_U_23
_atom_site_aniso_U_13
_atom_site_aniso_U_12
C173 0.046(13) 0.036(9) 0.044(10) -0.010(7) 0.000(8) -0.008(8)
O172 0.060(10) 0.034(6) 0.053(7) -0.019(5) 0.008(6) 0.004(6)
O171 0.048(8) 0.029(5) 0.029(5) -0.008(4) 0.008(5) -0.012(5)
C17 0.017(9) 0.028(7) 0.027(7) -0.003(6) -0.006(6) -0.008(6)
C162 0.037(12) 0.043(9) 0.029(8) -0.006(7) 0.012(7) -0.025(8)
O162 0.055(9) 0.027(6) 0.057(7) -0.002(5) 0.015(6) 0.004(6)
O161 0.033(7) 0.025(5) 0.024(5) 0.004(4) 0.006(4) -0.005(4)
C152 0.063(16) 0.062(13) 0.054(11) -0.015(9) -0.011(10) -0.013(11)
O152 0.057(10) 0.049(7) 0.063(8) -0.006(6) -0.012(7) -0.001(7)
O151 0.044(8) 0.020(5) 0.032(5) -0.002(4) -0.012(5) -0.003(5)
C142 0.14(3) 0.064(13) 0.048(11) -0.039(10) 0.002(14) -0.008(15)
O142 0.105(13) 0.036(7) 0.062(8) -0.026(6) -0.011(8) 0.016(7)
O141 0.057(9) 0.025(5) 0.023(5) -0.002(4) 0.002(5) 0.000(5)
C11 0.051(12) 0.019(7) 0.026(7) -0.009(6) 0.002(7) -0.004(7)
Co11 0.0381(15) 0.0230(10) 0.0204(9) -0.0047(8) 0.0005(9) -0.0046(9)
O111 0.078(12) 0.073(9) 0.080(10) -0.036(8) 0.015(9) 0.021(8)
O112 0.063(10) 0.040(7) 0.049(7) -0.007(5) -0.006(6) -0.021(6)
O113 0.117(14) 0.037(7) 0.045(7) 0.002(6) -0.026(8) -0.003(8)
Co12 0.0347(15) 0.0242(11) 0.0355(11) -0.0087(8) 0.0087(10) -0.0049(9)
O121 0.039(8) 0.060(7) 0.040(6) -0.016(5) 0.007(5) -0.028(6)
O122 0.154(18) 0.156(15) 0.083(11) -0.095(11) 0.074(11) -0.116(14)
O123 0.058(11) 0.053(8) 0.110(12) 0.030(8) 0.012(9) 0.026(8)
Co13 0.0323(14) 0.0240(10) 0.0323(11) -0.0029(8) -0.0010(9) -0.0075(9)
O131 0.035(9) 0.105(11) 0.049(8) -0.025(7) 0.001(6) 0.008(8)
O132 0.091(13) 0.060(8) 0.063(8) -0.010(7) -0.035(8) -0.022(8)
O133 0.092(11) 0.029(6) 0.043(7) 0.005(5) -0.008(7) -0.009(7)
C273 0.044(13) 0.056(10) 0.037(9) -0.030(8) 0.020(8) -0.015(9)
O272 0.057(10) 0.059(8) 0.042(7) -0.017(6) 0.007(6) -0.019(7)
O271 0.034(7) 0.035(6) 0.041(6) -0.017(5) -0.004(5) -0.002(5)
C262 0.043(12) 0.020(8) 0.037(9) 0.000(6) 0.001(8) -0.003(7)
O262 0.083(11) 0.038(7) 0.048(7) 0.022(5) -0.024(7) -0.021(7)
O261 0.034(7) 0.018(5) 0.035(5) 0.006(4) -0.008(5) 0.001(4)
C252 0.052(16) 0.060(13) 0.096(16) -0.039(12) -0.003(12) 0.004(11)
O252 0.044(9) 0.042(7) 0.056(7) 0.007(6) 0.012(6) -0.004(6)
O251 0.031(7) 0.022(5) 0.042(6) -0.007(4) 0.002(5) -0.004(4)
C242 0.11(2) 0.042(10) 0.022(8) -0.012(7) 0.014(10) -0.017(11)
O242 0.131(14) 0.020(6) 0.044(7) -0.012(5) 0.025(7) -0.020(7)
O241 0.044(8) 0.020(5) 0.029(5) -0.004(4) 0.003(5) -0.005(5)
C21 0.013(9) 0.028(7) 0.029(7) -0.012(6) 0.008(6) -0.004(6)
Co21 0.0421(16) 0.0251(10) 0.0214(10) -0.0035(8) 0.0044(9) 0.0003(9)
O211 0.097(13) 0.066(9) 0.069(9) -0.040(8) -0.009(8) -0.017(8)
O212 0.047(10) 0.046(7) 0.065(8) -0.004(6) 0.004(7) 0.016(7)
O213 0.158(18) 0.049(8) 0.041(7) 0.012(6) 0.039(9) -0.004(9)
Co22 0.0318(14) 0.0212(10) 0.0322(11) -0.0055(8) -0.0015(9) 0.0013(9)
O221 0.058(9) 0.029(6) 0.034(6) -0.005(4) 0.000(6) 0.001(5)
O222 0.042(9) 0.069(8) 0.065(8) -0.043(7) -0.007(6) -0.006(6)
O223 0.080(11) 0.024(6) 0.067(8) 0.006(5) -0.010(7) -0.006(6)
Co23 0.0318(15) 0.0224(10) 0.0301(11) -0.0059(8) 0.0002(9) -0.0048(9)
O231 0.072(10) 0.046(7) 0.036(6) -0.017(5) 0.011(6) -0.016(6)
O232 0.048(9) 0.035(7) 0.075(8) -0.004(6) -0.022(7) -0.001(6)
O233 0.086(12) 0.040(7) 0.061(8) -0.005(6) 0.038(8) -0.017(7)

loop_
_atom_type_symbol
_atom_type_description
_atom_type_scat_dispersion_real
_atom_type_scat_dispersion_imag
_atom_type_scat_source
C C 0.0033 0.0016 'International Tables Vol C Tables 4.2.6.8 and 6.1.1.4'
H H 0.0000 0.0000 'International Tables Vol C Tables 4.2.6.8 and 6.1.1.4'
O O 0.0106 0.0060 'International Tables Vol C Tables 4.2.6.8 and 6.1.1.4'
Co Co 0.3494 0.9721 'International Tables Vol C Tables 4.2.6.8 and 6.1.1.4'

loop_
_geom_angle_atom_site_label_1
_geom_angle_atom_site_label_2
_geom_angle_atom_site_label_3
_geom_angle
_geom_angle_publ_flag
C17 O12 C13 113.0(10) y
O172 C172 O171 124.9(13) ?
O172 C172 C173 124.3(14) ?
O171 C172 C173 110.7(14) ?
C172 O171 C171 117.5(12) ?
O171 C171 C17 108.9(10) y
O12 C17 C16 110.3(11) y
O12 C17 C171 106.6(11) y
C16 C17 C171 108.7(11) y
O162 C161 O161 120.7(15) ?
O162 C161 C162 129.8(15) ?
O161 C161 C162 109.4(13) ?
C161 O161 C16 118.0(11) ?
O161 C16 C17 111.3(11) y
O161 C16 C15 108.8(12) y
C17 C16 C15 108.8(11) y
O152 C151 O151 122.6(16) ?
O152 C151 C152 126.5(18) ?
O151 C151 C152 110.9(15) ?
C151 O151 C15 118.3(11) ?
O151 C15 C14 109.2(11) y
O151 C15 C16 108.3(11) y
C14 C15 C16 109.5(12) y
O142 C141 O141 122.5(15) ?
O142 C141 C142 126.5(16) ?
O141 C141 C142 110.7(15) ?
C141 O141 C14 119.1(11) ?
O141 C14 C15 110.1(12) y
O141 C14 C13 108.1(11) y
C15 C14 C13 112.7(12) y
O11 C13 O12 110.7(10) y
O11 C13 C14 107.8(12) y
O12 C13 C14 110.2(10) y
C13 O11 C12 112.4(11) y
O11 C12 C11 106.1(13) y
C12 C11 Co11 130.9(10) y
C12 C11 Co12 132.2(11) y
Co11 C11 Co12 82.6(6) y
C12 C11 Co13 129.8(12) y
Co11 C11 Co13 81.5(5) y
Co12 C11 Co13 80.9(5) y
C112 Co11 C111 93.3(8) ?
C112 Co11 C113 100.8(7) ?
C111 Co11 C113 105.7(7) ?
C112 Co11 C11 105.0(7) ?
C111 Co11 C11 97.7(7) ?
C113 Co11 C11 143.8(6) ?
C112 Co11 Co13 152.5(5) ?
C111 Co11 Co13 100.6(6) ?
C113 Co11 Co13 98.0(5) ?
C11 Co11 Co13 49.9(4) ?
C112 Co11 Co12 96.3(5) ?
C111 Co11 Co12 146.5(5) ?
C113 Co11 Co12 103.8(5) ?
C11 Co11 Co12 48.8(5) ?
Co13 Co11 Co12 59.66(8) y
O111 C111 Co11 176.0(15) ?
O112 C112 Co11 177.4(15) ?
O113 C113 Co11 178.0(15) ?
C122 Co12 C121 98.3(8) ?
C122 Co12 C123 100.4(8) ?
C121 Co12 C123 102.3(8) ?
C122 Co12 C11 101.7(8) ?
C121 Co12 C11 98.7(7) ?
C123 Co12 C11 146.7(7) ?
C122 Co12 Co13 94.2(7) ?
C121 Co12 Co13 148.3(5) ?
C123 Co12 Co13 103.9(6) ?
C11 Co12 Co13 50.1(4) ?
C122 Co12 Co11 148.5(7) ?
C121 Co12 Co11 96.8(5) ?
C123 Co12 Co11 103.1(6) ?
C11 Co12 Co11 48.6(4) ?
Co13 Co12 Co11 60.03(8) y
O121 C121 Co12 179.4(15) ?
O122 C122 Co12 175(2) ?
O123 C123 Co12 177.3(18) ?
C131 Co13 C132 96.5(8) ?
C131 Co13 C133 100.7(8) ?
C132 Co13 C133 104.3(7) ?
C131 Co13 C11 106.5(7) ?
C132 Co13 C11 101.1(7) ?
C133 Co13 C11 140.1(8) ?
C131 Co13 Co12 151.3(6) ?
C132 Co13 Co12 102.5(5) ?
C133 Co13 Co12 95.3(6) ?
C11 Co13 Co12 49.0(5) ?
C131 Co13 Co11 92.9(6) ?
C132 Co13 Co11 149.7(5) ?
C133 Co13 Co11 102.1(5) ?
C11 Co13 Co11 48.6(4) ?
Co12 Co13 Co11 60.31(8) y
O131 C131 Co13 174.7(17) ?
O132 C132 Co13 176.7(15) ?
O133 C133 Co13 176.7(15) ?
C27 O22 C23 112.5(11) y
O272 C272 O271 123.3(14) ?
O272 C272 C273 127.0(14) ?
O271 C272 C273 109.6(13) ?
C272 O271 C271 116.4(12) ?
O271 C271 C27 108.7(12) y
O22 C27 C271 107.5(12) y
O22 C27 C26 107.9(11) y
C271 C27 C26 114.4(12) y
O262 C261 O261 121.0(16) ?
O262 C261 C262 126.7(15) ?
O261 C261 C262 112.2(13) ?
C261 O261 C26 119.5(11) ?
O261 C26 C27 110.3(11) y
O261 C26 C25 108.6(12) y
C27 C26 C25 109.7(11) y
O252 C251 O251 123.1(15) ?
O252 C251 C252 126.0(17) ?
O251 C251 C252 110.9(15) ?
C251 O251 C25 118.8(11) ?
O251 C25 C24 108.7(10) y
O251 C25 C26 109.2(11) y
C24 C25 C26 108.3(12) y
O242 C241 O241 126.2(14) ?
O242 C241 C242 123.7(14) ?
O241 C241 C242 110.1(13) ?
C241 O241 C24 118.1(11) ?
O241 C24 C23 108.7(10) y
O241 C24 C25 107.8(11) y
C23 C24 C25 110.8(11) y
O21 C23 O22 111.9(10) y
O21 C23 C24 109.0(11) y
O22 C23 C24 110.3(11) y
O21 C22 C21 108.9(12) y
C23 O21 C22 113.2(10) y
C22 C21 Co22 131.6(11) y
C22 C21 Co21 131.1(9) y
Co22 C21 Co21 82.3(5) y
C22 C21 Co23 130.7(11) y
Co21 C21 Co23 80.8(5) y
Co22 C21 Co23 81.1(5) y
C211 Co21 C213 107.3(8) ?
C211 Co21 C212 93.9(8) ?
C213 Co21 C212 102.9(8) ?
C211 Co21 C21 95.4(7) ?
C213 Co21 C21 142.0(7) ?
C212 Co21 C21 105.5(6) ?
C211 Co21 Co23 145.4(5) ?
C213 Co21 Co23 103.8(5) ?
C212 Co21 Co23 93.5(5) ?
C21 Co21 Co23 50.1(4) ?
C211 Co21 Co22 101.7(6) ?
C213 Co21 Co22 96.3(5) ?
C212 Co21 Co22 150.4(5) ?
C21 Co21 Co22 48.6(4) ?
Co23 Co21 Co22 59.79(8) y
O211 C211 Co21 177.0(16) ?
O212 C212 Co21 177.6(16) ?
O213 C213 Co21 178.2(18) ?
C221 Co22 C222 99.3(7) ?
C221 Co22 C223 103.4(7) ?
C222 Co22 C223 101.1(7) ?
C221 Co22 C21 98.5(6) ?
C222 Co22 C21 107.0(6) ?
C223 Co22 C21 140.8(7) ?
C221 Co22 Co23 104.9(5) ?
C222 Co22 Co23 148.6(5) ?
C223 Co22 Co23 92.4(6) ?
C21 Co22 Co23 50.2(4) ?
C221 Co22 Co21 147.4(5) ?
C222 Co22 Co21 89.0(5) ?
C223 Co22 Co21 105.8(5) ?
C21 Co22 Co21 49.1(4) ?
Co23 Co22 Co21 59.91(8) y
O221 C221 Co22 173.7(13) ?
O222 C222 Co22 176.9(14) ?
O223 C223 Co22 177.6(15) ?
C231 Co23 C232 99.6(7) ?
C231 Co23 C233 100.1(7) ?
C232 Co23 C233 104.5(8) ?
C231 Co23 C21 106.2(7) ?
C232 Co23 C21 98.0(7) ?
C233 Co23 C21 141.8(7) ?
C231 Co23 Co22 92.0(6) ?
C232 Co23 Co22 146.7(6) ?
C233 Co23 Co22 104.0(6) ?
C21 Co23 Co22 48.7(4) ?
C231 Co23 Co21 150.6(6) ?
C232 Co23 Co21 99.7(5) ?
C233 Co23 Co21 96.3(5) ?
C21 Co23 Co21 49.1(4) ?
Co22 Co23 Co21 60.30(8) y
O231 C231 Co23 176.1(15) ?
O232 C232 Co23 178.6(15) ?
O233 C233 Co23 179.3(16) ?

loop_
_geom_bond_atom_site_label_1
_geom_bond_atom_site_label_2
_geom_bond_distance
_geom_bond_publ_flag
O12 C17 1.425(17) y
O12 C13 1.456(15) y
C173 C172 1.46(2) ?
O172 C172 1.189(18) ?
C172 O171 1.306(16) ?
O171 C171 1.496(17) y
C171 C17 1.528(18) y
C17 C16 1.505(19) y
C162 C161 1.43(2) ?
O162 C161 1.198(18) ?
C161 O161 1.408(16) ?
O161 C16 1.444(18) y
C16 C15 1.545(19) y
C152 C151 1.50(2) ?
O152 C151 1.185(19) ?
C151 O151 1.34(2) ?
O151 C15 1.453(17) y
C15 C14 1.48(2) y
C142 C141 1.48(2) ?
O142 C141 1.223(19) ?
C141 O141 1.342(19) ?
O141 C14 1.430(15) y
C14 C13 1.504(19) y
C13 O11 1.415(16) y
O11 C12 1.463(18) y
C12 C11 1.49(2) y
C11 Co11 1.874(14) y
C11 Co12 1.880(16) y
C11 Co13 1.912(14) y
Co11 C111 1.796(18) ?
Co11 C112 1.782(17) ?
Co11 C113 1.841(16) ?
Co11 Co12 2.478(2) y
Co11 Co13 2.471(3) y
C111 O111 1.14(2) ?
C112 O112 1.154(18) ?
C113 O113 1.138(17) ?
Co12 C122 1.791(19) ?
Co12 C121 1.810(17) ?
Co12 C123 1.84(2) ?
Co12 Co13 2.461(3) y
C121 O121 1.127(18) ?
C122 O122 1.13(2) ?
C123 O123 1.12(2) ?
Co13 C131 1.77(2) ?
Co13 C132 1.783(17) ?
Co13 C133 1.841(16) ?
C131 O131 1.13(2) ?
C132 O132 1.145(19) ?
C133 O133 1.127(17) ?
O22 C27 1.433(18) y
O22 C23 1.438(15) y
C273 C272 1.48(2) ?
O272 C272 1.171(19) ?
C272 O271 1.369(16) ?
O271 C271 1.441(17) y
C271 C27 1.505(18) y
C27 C26 1.519(19) y
C262 C261 1.47(2) ?
O262 C261 1.222(19) ?
C261 O261 1.368(18) ?
O261 C26 1.431(18) y
C26 C25 1.533(18) y
C252 C251 1.45(2) ?
O252 C251 1.207(18) ?
C251 O251 1.316(18) ?
O251 C25 1.461(16) y
C25 C24 1.51(2) y
C242 C241 1.50(2) ?
O242 C241 1.199(18) ?
C241 O241 1.332(17) ?
O241 C24 1.433(15) y
C24 C23 1.503(19) y
C23 O21 1.408(15) y
C22 O21 1.444(16) y
C22 C21 1.478(18) y
C21 Co21 1.897(13) y
C21 Co22 1.882(14) y
C21 Co23 1.924(14) y
Co21 C211 1.83(2) ?
Co21 C213 1.831(18) ?
Co21 C212 1.853(19) ?
Co21 Co22 2.487(3) y
Co21 Co23 2.478(3) y
C211 O211 1.09(2) ?
C212 O212 1.083(19) ?
C213 O213 1.138(19) ?
Co22 C221 1.785(15) ?
Co22 C222 1.798(17) ?
Co22 C223 1.811(17) ?
Co22 Co23 2.475(3) y
C221 O221 1.132(17) ?
C222 O222 1.112(19) ?
C223 O223 1.164(18) ?
Co23 C231 1.793(15) ?
Co23 C232 1.822(19) ?
Co23 C233 1.825(18) ?
C231 O231 1.135(16) ?
C232 O232 1.13(2) ?
C233 O233 1.139(19) ?
